data_4020039
loop_
_publ_author_name
'Kenji Kobayashi'
'Norifumi Kobayashi'
'Masahiro Ikuta'
'Bruno Therrien'
'Shigeru Sakamoto'
'Kentaro Yamaguchi'

_journal_name_full 'Journal of Organic Chemistry'
_journal_page_first 749
_journal_page_last 752
_journal_paper_doi 10.1021/jo048521i
_journal_volume 70
_journal_year 2005
_chemical_formula_sum 'C50 H34 I6'
_chemical_formula_weight 1396.17
_space_group_IT_number 94
_symmetry_cell_setting tetragonal
_symmetry_space_group_name_Hall 'P 4n 2n'
_symmetry_space_group_name_H-M 'P 42 21 2'
_atom_sites_solution_hydrogens geom
_atom_sites_solution_primary direct
_atom_sites_solution_secondary difmap
_cell_angle_alpha 90.00
_cell_angle_beta 90.00
_cell_angle_gamma 90.00
_cell_formula_units_Z 2
_cell_length_a 15.627(3)
_cell_length_b 15.627(3)
_cell_length_c 9.717(3)
_cell_measurement_temperature 173(2)
_cell_volume 2373.0(9)
_diffrn_ambient_temperature 173(2)
_diffrn_radiation_monochromator graphite
_diffrn_radiation_source 'fine-focus sealed tube'
_diffrn_radiation_type MoK\a
_diffrn_radiation_wavelength 0.71073
_diffrn_reflns_av_R_equivalents 0.1164
_diffrn_reflns_av_sigmaI/netI 0.0468
_diffrn_reflns_limit_h_max 19
_diffrn_reflns_limit_h_min -20
_diffrn_reflns_limit_k_max 20
_diffrn_reflns_limit_k_min -20
_diffrn_reflns_limit_l_max 12
_diffrn_reflns_limit_l_min -12
_diffrn_reflns_number 26718
_diffrn_reflns_theta_max 28.40
_diffrn_reflns_theta_min 1.84
_exptl_absorpt_coefficient_mu 3.959
_exptl_crystal_density_diffrn 1.954
_exptl_crystal_density_method 'not measured'
_exptl_crystal_F_000 1304
_refine_ls_abs_structure_details 'Flack H D (1983), Acta Cryst. A39, 876-881'
_refine_ls_abs_structure_Flack -0.01(10)
_refine_ls_extinction_coef ?
_refine_ls_extinction_method none
_refine_ls_goodness_of_fit_ref 1.069
_refine_ls_hydrogen_treatment mixed
_refine_ls_matrix_type full
_refine_ls_number_parameters 131
_refine_ls_number_reflns 2882
_refine_ls_number_restraints 0
_refine_ls_restrained_S_all 1.069
_refine_ls_R_factor_all 0.1055
_refine_ls_R_factor_gt 0.0587
_refine_ls_shift/su_max 0.491
_refine_ls_shift/su_mean 0.036
_refine_ls_structure_factor_coef Fsqd
_refine_ls_weighting_details 'calc w=1/[\s^2^(Fo^2^)+(0.0936P)^2^+7.9662P] where P=(Fo^2^+2Fc^2^)/3'
_refine_ls_weighting_scheme calc
_refine_ls_wR_factor_gt 0.1524
_refine_ls_wR_factor_ref 0.1970
_reflns_number_gt 1853
_reflns_number_total 2882
_reflns_threshold_expression >2sigma(I)
_cod_depositor_comments
;
The following automatic conversions were performed:

'_symmetry_cell_setting' tag value 'Retragonal' was replaced with
'tetragonal' value.

Automatic conversion script
Id: cif_fix_values 1646 2011-03-28 12:23:43Z adriana 
;
_cod_original_sg_symbol_H-M 'P ?'
_cod_database_code 4020039

loop_
_symmetry_equiv_pos_as_xyz
'x, y, z'
'x+1/2, -y+1/2, -z+1/2'
'-x, -y, z'
'-x+1/2, y+1/2, -z+1/2'
'y, x, -z'
'y+1/2, -x+1/2, z+1/2'
'-y+1/2, x+1/2, z+1/2'
'-y, -x, -z'

loop_
_atom_site_label
_atom_site_type_symbol
_atom_site_fract_x
_atom_site_fract_y
_atom_site_fract_z
_atom_site_U_iso_or_equiv
_atom_site_adp_type
_atom_site_occupancy
_atom_site_symmetry_multiplicity
_atom_site_calc_flag
_atom_site_refinement_flags
_atom_site_disorder_assembly
_atom_site_disorder_group
C1 C 0.7425(5) 0.7425(5) 1.0000 0.047(3) Uani 1 2 d S . .
C2 C 0.7432(7) 0.8011(6) 0.8957(10) 0.057(2) Uani 1 1 d . . .
H2 H 0.7021 0.7989 0.8237 0.069 Uiso 1 1 calc R . .
C3 C 0.8065(7) 0.8643(7) 0.8984(11) 0.058(2) Uani 1 1 d . . .
H3 H 0.8070 0.9061 0.8275 0.070 Uiso 1 1 calc R . .
C4 C 0.8686(5) 0.8686(5) 1.0000 0.044(2) Uani 1 2 d S . .
C5 C 0.9375(5) 0.9375(5) 1.0000 0.045(2) Uani 1 2 d S . .
C6 C 0.9115(6) 1.0237(6) 1.0017(10) 0.0485(19) Uani 1 1 d . . .
C7 C 0.8199(6) 1.0480(6) 1.0088(10) 0.049(2) Uani 1 1 d . . .
C8 C 0.7807(7) 1.0936(7) 0.9023(10) 0.056(2) Uani 1 1 d . . .
H8 H 0.8137 1.1084 0.8237 0.067 Uiso 1 1 calc R . .
C9 C 0.6939(7) 1.1187(7) 0.9072(12) 0.063(3) Uani 1 1 d . . .
H9 H 0.6686 1.1492 0.8330 0.075 Uiso 1 1 calc R . .
C10 C 0.6467(7) 1.0977(8) 1.0224(11) 0.065(3) Uani 1 1 d . . .
C11 C 0.6840(7) 1.0519(8) 1.1315(11) 0.065(3) Uani 1 1 d . . .
H11 H 0.6510 1.0371 1.2102 0.078 Uiso 1 1 calc R . .
C12 C 0.7688(6) 1.0287(6) 1.1230(10) 0.050(2) Uani 1 1 d . . .
H12 H 0.7937 0.9983 1.1977 0.060 Uiso 1 1 calc R . .
C13 C 0.9698(8) 0.9685(8) 0.6244(10) 0.070(3) Uani 1 1 d . . .
H13 H 0.9496 0.9457 0.7089 0.084 Uiso 1 1 calc R . .
C14 C 0.9378(9) 0.9378(9) 0.5000 0.071(4) Uani 1 2 d S . .
C15 C 0.8671(10) 0.8671(10) 0.5000 0.087(5) Uani 1 2 d S . .
H15A H 0.8613 0.8433 0.5928 0.131 Uiso 0.50 1 calc PR . .
H15B H 0.8831 0.8215 0.4358 0.131 Uiso 0.50 1 calc PR . .
H15C H 0.8124 0.8922 0.4714 0.131 Uiso 0.50 1 calc PR . .
I1 I 0.64806(4) 0.64806(4) 1.0000 0.0687(3) Uani 1 2 d S . .
I2 I 0.51802(6) 1.13609(8) 1.03968(12) 0.1021(4) Uani 1 1 d . . .

loop_
_atom_site_aniso_label
_atom_site_aniso_U_11
_atom_site_aniso_U_22
_atom_site_aniso_U_33
_atom_site_aniso_U_23
_atom_site_aniso_U_13
_atom_site_aniso_U_12
C1 0.047(4) 0.047(4) 0.046(6) -0.010(5) 0.010(5) -0.010(5)
C2 0.064(6) 0.061(6) 0.047(5) -0.009(4) 0.006(5) -0.023(5)
C3 0.062(6) 0.060(6) 0.053(5) 0.015(5) 0.004(4) -0.009(5)
C4 0.050(4) 0.050(4) 0.030(5) 0.000(4) 0.000(4) -0.006(5)
C5 0.051(4) 0.051(4) 0.034(5) 0.002(4) -0.002(4) 0.000(5)
C6 0.052(4) 0.062(5) 0.032(4) 0.001(5) 0.006(4) -0.003(4)
C7 0.053(4) 0.052(4) 0.042(5) -0.004(5) 0.005(4) -0.007(4)
C8 0.056(5) 0.069(6) 0.043(5) -0.001(4) -0.004(4) 0.003(5)
C9 0.057(6) 0.068(6) 0.063(6) 0.011(5) -0.010(5) 0.008(5)
C10 0.062(6) 0.078(7) 0.055(6) -0.005(5) -0.005(5) 0.009(5)
C11 0.057(6) 0.085(8) 0.052(6) 0.002(5) 0.014(5) -0.005(6)
C12 0.051(5) 0.052(5) 0.045(5) 0.002(4) 0.005(4) -0.008(4)
C13 0.079(10) 0.087(10) 0.043(4) 0.006(5) 0.004(5) 0.031(5)
C14 0.081(6) 0.081(6) 0.052(8) -0.005(6) 0.005(6) 0.024(8)
C15 0.099(8) 0.099(8) 0.064(9) -0.002(7) 0.002(7) 0.027(10)
I1 0.0701(4) 0.0701(4) 0.0661(6) -0.0096(4) 0.0096(4) -0.0270(5)
I2 0.0744(6) 0.1363(10) 0.0956(8) 0.0102(6) 0.0074(5) 0.0340(5)
